data_1514718
loop_
_publ_author_name
'Turner, Joshua'
'Abdalla, Joseph A. B.'
'Bates, Joshua I.'
'Tirfoin, Remi'
'Kelly, Michael J.'
'Phillips, Nicholas'
'Aldridge, Simon'

_publ_section_title
;
 Formation of sub-valent carbenoid ligands by metal-mediated
 dehydrogenation chemistry: coordination and activation of
 H2Ga{(NDippCMe)2CH}
;
_journal_issue 11
_journal_name_full 'Chemical Science'
_journal_page_first 4245
_journal_paper_doi 10.1039/c3sc52133h
_journal_volume 4
_journal_year 2013
_chemical_formula_moiety 'C37 H49.95 Ga Mn N2 O2'
_chemical_formula_sum 'C37 H49.95 Ga Mn N2 O2'
_chemical_formula_weight 679.41
_space_group_IT_number 14
_symmetry_cell_setting monoclinic
_symmetry_space_group_name_Hall '-P 2yn'
_symmetry_space_group_name_H-M 'P 1 21/n 1'
_atom_sites_solution_hydrogens difmap
_atom_sites_solution_primary other
_audit_creation_date 13-05-31
_audit_creation_method CRYSTALS_ver_14.23
_cell_angle_alpha 90
_cell_angle_beta 103.1581(11)
_cell_angle_gamma 90
_cell_formula_units_Z 4
_cell_length_a 10.1814(2)
_cell_length_b 20.4882(4)
_cell_length_c 16.7346(3)
_cell_measurement_reflns_used 7771
_cell_measurement_temperature 150
_cell_measurement_theta_max 27
_cell_measurement_theta_min 5
_cell_volume 3399.16(11)
_computing_cell_refinement 'DENZO/SCALEPACK (Otwinowski & Minor, 1997)'
_computing_data_collection 'COLLECT (Nonius, 2001).'
_computing_data_reduction 'DENZO/SCALEPACK (Otwinowski & Minor, 1997)'
_computing_molecular_graphics 'CAMERON (Watkin et al., 1996)'
_computing_publication_material 'CRYSTALS (Betteridge et al., 2003)'
_computing_structure_refinement 'CRYSTALS (Betteridge et al., 2003)'
_computing_structure_solution 'Superflip (Palatinus & Chapuis, 2007)'
_diffrn_ambient_temperature 150
_diffrn_measured_fraction_theta_full 0.992
_diffrn_measured_fraction_theta_max 0.989
_diffrn_measurement_device Area
_diffrn_measurement_device_type 'Nonius KappaCCD'
_diffrn_measurement_method \w
_diffrn_radiation_monochromator graphite
_diffrn_radiation_type 'Mo K\a'
_diffrn_radiation_wavelength 0.71073
_diffrn_reflns_av_R_equivalents 0.059
_diffrn_reflns_limit_h_max 13
_diffrn_reflns_limit_h_min -13
_diffrn_reflns_limit_k_max 26
_diffrn_reflns_limit_k_min -25
_diffrn_reflns_limit_l_max 21
_diffrn_reflns_limit_l_min -21
_diffrn_reflns_number 41038
_diffrn_reflns_theta_full 26.904
_diffrn_reflns_theta_max 27.453
_diffrn_reflns_theta_min 5.103
_diffrn_standards_number 0
_exptl_absorpt_coefficient_mu 1.198
_exptl_absorpt_correction_T_max 0.79
_exptl_absorpt_correction_T_min 0.71
_exptl_absorpt_correction_type multi-scan
_exptl_absorpt_process_details 'DENZO/SCALEPACK (Otwinowski & Minor, 1997)'
_exptl_crystal_colour yellow
_exptl_crystal_density_diffrn 1.328
_exptl_crystal_density_method 'not measured'
_exptl_crystal_description block
_exptl_crystal_F_000 1431.796
_exptl_crystal_size_max 0.460
_exptl_crystal_size_mid 0.300
_exptl_crystal_size_min 0.200
_refine_diff_density_max 1.74
_refine_diff_density_min -2.07
_refine_ls_extinction_method None
_refine_ls_goodness_of_fit_ref 1.0437
_refine_ls_hydrogen_treatment constr
_refine_ls_matrix_type full
_refine_ls_number_parameters 392
_refine_ls_number_reflns 7688
_refine_ls_number_restraints 4
_refine_ls_R_factor_all 0.1473
_refine_ls_R_factor_gt 0.0732
_refine_ls_shift/su_max 0.0089359
_refine_ls_shift/su_mean 0.0001445
_refine_ls_structure_factor_coef Fsqd
_refine_ls_weighting_details
;
 Method, part 1, Chebychev polynomial, (Watkin, 1994, Prince, 1982) 
 [weight] = 1.0/[A~0~*T~0~(x)+A~1~*T~1~(x) ... +A~n-1~]*T~n-1~(x)] 
 where A~i~ are the Chebychev coefficients listed below and x= Fcalc/Fmax 
 Method = Robust Weighting (Prince, 1982) 
 W = [weight] * [1-(deltaF/6*sigmaF)^2^]^2^ 
 A~i~ are: 
 5.65 6.68 1.85 
;
_refine_ls_weighting_scheme calc
_refine_ls_wR_factor_all 0.2096
_refine_ls_wR_factor_gt 0.1459
_refine_ls_wR_factor_ref 0.2096
_reflns_limit_h_max 12
_reflns_limit_h_min -13
_reflns_limit_k_max 26
_reflns_limit_k_min 0
_reflns_limit_l_max 21
_reflns_limit_l_min 0
_reflns_number_gt 4038
_reflns_number_total 7688
_reflns_threshold_expression I>2.0\s(I)
_oxford_diffrn_Wilson_B_factor 1.98
_oxford_diffrn_Wilson_scale 70.55
_oxford_refine_ls_r_factor_ref 0.1473
_oxford_refine_ls_scale 0.12814(7)
_oxford_reflns_number_all 7688
_oxford_reflns_threshold_expression_ref I>-3.0\s(I)
_oxford_structure_analysis_title 076jtnp12
_cod_data_source_file c3sc52133h.txt
_cod_data_source_block global
_cod_depositor_comments
;
The following automatic conversions were performed:

'_atom_sites_solution_primary' value 'Other' changed to 'other'
according to
/usr/data/users/saulius/automatic-downloads/retrospective/RSC/lib/dictionaries/cif_core.dic
dictionary named 'cif_core.dic' version 2.4.2 from 2011-04-26.

Automatic conversion script
Id: cif_fix_values 2281 2013-09-26 08:29:07Z andrius 
;
_cod_original_sg_symbol_H-M 'P 21/n '
_cod_database_code 1514718

loop_
_symmetry_equiv_pos_as_xyz
x,y,z
-x,-y,-z
x+1/2,-y+1/2,z+1/2
-x+1/2,y+1/2,-z+1/2

loop_
_atom_site_label
_atom_site_type_symbol
_atom_site_fract_x
_atom_site_fract_y
_atom_site_fract_z
_atom_site_U_iso_or_equiv
_atom_site_occupancy
_atom_site_adp_type
_atom_site_refinement_flags_posn
_atom_site_refinement_flags_occupancy
_atom_site_disorder_assembly
_atom_site_disorder_group
Ga1 Ga 0.27054(7) 0.24889(4) 0.49067(5) 0.0241 0.975(3) Uani . P 1 1
Mn2 Mn 0.52772(11) 0.24849(7) 0.56783(7) 0.0379 1.0000 Uani . . . .
C3 C 0.5539(11) 0.3334(5) 0.5782(7) 0.0607 1.0000 Uani . . . .
O4 O 0.5786(9) 0.3879(4) 0.5877(7) 0.0989 1.0000 Uani . . . .
C5 C 0.5355(8) 0.2535(6) 0.4640(6) 0.0563 1.0000 Uani . . . .
O6 O 0.5493(7) 0.2558(5) 0.3967(4) 0.0805 1.0000 Uani . . . .
C7 C 0.5383(10) 0.1559(5) 0.6292(7) 0.0647 1.0000 Uani . . . .
C8 C 0.6294(11) 0.1573(5) 0.5780(7) 0.0611 1.0000 Uani . . . .
C9 C 0.7204(10) 0.2069(5) 0.6037(6) 0.0569 1.0000 Uani . . . .
C10 C 0.6919(8) 0.2382(5) 0.6728(5) 0.0472 1.0000 Uani . . . .
C11 C 0.5796(10) 0.2065(6) 0.6887(6) 0.0621 1.0000 Uani . . . .
C12 C 0.7708(12) 0.2907(7) 0.7216(7) 0.0793 1.0000 Uani . . . .
N13 N 0.1462(6) 0.1803(3) 0.5104(3) 0.0234 1.0000 Uani . . . .
C14 C 0.1945(7) 0.1171(3) 0.5421(4) 0.0271 1.0000 Uani . . . .
C15 C 0.2011(8) 0.1036(3) 0.6266(4) 0.0308 1.0000 Uani . . . .
C16 C 0.2546(8) 0.0446(4) 0.6571(5) 0.0390 1.0000 Uani . . . .
C17 C 0.3029(8) -0.0001(4) 0.6090(6) 0.0427 1.0000 Uani . . . .
C18 C 0.2927(8) 0.0129(4) 0.5271(6) 0.0399 1.0000 Uani . . . .
C19 C 0.2386(7) 0.0716(3) 0.4916(5) 0.0283 1.0000 Uani . . . .
C20 C 0.2274(8) 0.0828(4) 0.4011(5) 0.0375 1.0000 Uani . . . .
C21 C 0.3665(9) 0.0875(5) 0.3819(5) 0.0476 1.0000 Uani . . . .
C22 C 0.1448(9) 0.0291(4) 0.3491(6) 0.0482 1.0000 Uani . . . .
C23 C 0.1540(9) 0.1530(4) 0.6824(4) 0.0389 1.0000 Uani . . . .
C24 C 0.2638(11) 0.1722(6) 0.7545(7) 0.0719 1.0000 Uani . . . .
C25 C 0.0336(10) 0.1262(5) 0.7144(6) 0.0547 1.0000 Uani . . . .
C26 C 0.0127(7) 0.1903(3) 0.4843(4) 0.0258 1.0000 Uani . . . .
C27 C -0.0811(8) 0.1318(3) 0.4753(5) 0.0323 1.0000 Uani . . . .
C28 C -0.0450(6) 0.2517(3) 0.4664(4) 0.0246 1.0000 Uani . . . .
C29 C 0.0177(7) 0.3131(3) 0.4867(4) 0.0260 1.0000 Uani . . . .
N30 N 0.1499(5) 0.3208(3) 0.5086(3) 0.0214 1.0000 Uani . . . .
C31 C 0.2058(7) 0.3848(3) 0.5319(4) 0.0256 1.0000 Uani . . . .
C32 C 0.2238(8) 0.4290(3) 0.4717(5) 0.0315 1.0000 Uani . . . .
C33 C 0.1793(9) 0.4148(4) 0.3802(5) 0.0387 1.0000 Uani . . . .
C34 C 0.3014(10) 0.4056(5) 0.3424(6) 0.0524 1.0000 Uani . . . .
C35 C 0.0866(10) 0.4683(5) 0.3346(6) 0.0541 1.0000 Uani . . . .
C36 C 0.2853(8) 0.4889(4) 0.4961(5) 0.0387 1.0000 Uani . . . .
C37 C 0.3290(9) 0.5032(4) 0.5776(6) 0.0446 1.0000 Uani . . . .
C38 C 0.3145(8) 0.4589(4) 0.6367(5) 0.0389 1.0000 Uani . . . .
C39 C 0.2552(8) 0.3987(3) 0.6164(4) 0.0310 1.0000 Uani . . . .
C40 C 0.2414(8) 0.3496(4) 0.6819(4) 0.0364 1.0000 Uani . . . .
C41 C 0.3610(10) 0.3511(5) 0.7563(5) 0.0536 1.0000 Uani . . . .
C42 C 0.1100(10) 0.3604(6) 0.7090(6) 0.0604 1.0000 Uani . . . .
C43 C -0.0753(8) 0.3707(4) 0.4843(5) 0.0339 1.0000 Uani . . . .
Ga101 Ga 0.288(3) 0.2510(19) 0.5300(8) 0.0241 0.025(3) Uani . P 1 2
H11 H 0.2606 0.2514 0.3959 0.0224 0.975(3) Uiso R P 1 1
H12 H 0.3815 0.2548 0.5772 0.0172 0.975(3) Uiso R P 1 1
H71 H 0.4636 0.1249 0.6263 0.0780 1.0000 Uiso R . . .
H81 H 0.6282 0.1283 0.5314 0.0729 1.0000 Uiso R . . .
H91 H 0.7972 0.2173 0.5792 0.0682 1.0000 Uiso R . . .
H111 H 0.5363 0.2173 0.7335 0.0741 1.0000 Uiso R . . .
H121 H 0.7125 0.3145 0.7493 0.1191 1.0000 Uiso R . . .
H122 H 0.8035 0.3197 0.6850 0.1191 1.0000 Uiso R . . .
H123 H 0.8455 0.2722 0.7612 0.1191 1.0000 Uiso R . . .
H161 H 0.2584 0.0348 0.7115 0.0460 1.0000 Uiso R . . .
H171 H 0.3420 -0.0387 0.6315 0.0511 1.0000 Uiso R . . .
H181 H 0.3226 -0.0179 0.4947 0.0480 1.0000 Uiso R . . .
H201 H 0.1803 0.1242 0.3856 0.0449 1.0000 Uiso R . . .
H211 H 0.4157 0.0482 0.3985 0.0710 1.0000 Uiso R . . .
H212 H 0.4137 0.1243 0.4095 0.0709 1.0000 Uiso R . . .
H213 H 0.3563 0.0932 0.3241 0.0710 1.0000 Uiso R . . .
H221 H 0.0598 0.0239 0.3640 0.0719 1.0000 Uiso R . . .
H222 H 0.1936 -0.0110 0.3578 0.0719 1.0000 Uiso R . . .
H223 H 0.1290 0.0408 0.2927 0.0719 1.0000 Uiso R . . .
H231 H 0.1228 0.1918 0.6505 0.0471 1.0000 Uiso R . . .
H241 H 0.2281 0.2003 0.7901 0.1069 1.0000 Uiso R . . .
H242 H 0.3340 0.1945 0.7362 0.1070 1.0000 Uiso R . . .
H243 H 0.3011 0.1341 0.7844 0.1068 1.0000 Uiso R . . .
H251 H 0.0026 0.1600 0.7455 0.0820 1.0000 Uiso R . . .
H252 H -0.0373 0.1139 0.6687 0.0820 1.0000 Uiso R . . .
H253 H 0.0632 0.0891 0.7486 0.0820 1.0000 Uiso R . . .
H271 H -0.0766 0.1136 0.5280 0.0489 1.0000 Uiso R . . .
H272 H -0.1715 0.1453 0.4512 0.0490 1.0000 Uiso R . . .
H273 H -0.0529 0.1002 0.4409 0.0492 1.0000 Uiso R . . .
H281 H -0.1348 0.2526 0.4385 0.0292 1.0000 Uiso R . . .
H331 H 0.1279 0.3743 0.3731 0.0459 1.0000 Uiso R . . .
H341 H 0.3531 0.4452 0.3487 0.0777 1.0000 Uiso R . . .
H342 H 0.2720 0.3950 0.2854 0.0779 1.0000 Uiso R . . .
H343 H 0.3569 0.3709 0.3701 0.0778 1.0000 Uiso R . . .
H351 H 0.1361 0.5080 0.3365 0.0809 1.0000 Uiso R . . .
H352 H 0.0533 0.4556 0.2789 0.0808 1.0000 Uiso R . . .
H353 H 0.0122 0.4750 0.3601 0.0809 1.0000 Uiso R . . .
H361 H 0.2966 0.5191 0.4570 0.0461 1.0000 Uiso R . . .
H371 H 0.3694 0.5430 0.5929 0.0529 1.0000 Uiso R . . .
H381 H 0.3466 0.4695 0.6916 0.0458 1.0000 Uiso R . . .
H401 H 0.2377 0.3065 0.6573 0.0439 1.0000 Uiso R . . .
H411 H 0.3546 0.3145 0.7909 0.0800 1.0000 Uiso R . . .
H412 H 0.4432 0.3485 0.7378 0.0800 1.0000 Uiso R . . .
H413 H 0.3597 0.3907 0.7860 0.0800 1.0000 Uiso R . . .
H421 H 0.0999 0.3282 0.7486 0.0899 1.0000 Uiso R . . .
H422 H 0.0349 0.3572 0.6627 0.0900 1.0000 Uiso R . . .
H423 H 0.1094 0.4029 0.7328 0.0900 1.0000 Uiso R . . .
H431 H -0.0819 0.3938 0.4342 0.0512 1.0000 Uiso R . . .
H432 H -0.1623 0.3554 0.4872 0.0511 1.0000 Uiso R . . .
H433 H -0.0398 0.3985 0.5294 0.0509 1.0000 Uiso R . . .

loop_
_atom_site_aniso_label
_atom_site_aniso_U_11
_atom_site_aniso_U_22
_atom_site_aniso_U_33
_atom_site_aniso_U_23
_atom_site_aniso_U_13
_atom_site_aniso_U_12
Ga1 0.0239(3) 0.0200(3) 0.0285(5) 0.0001(4) 0.0064(3) 0.0004(3)
Mn2 0.0346(6) 0.0354(6) 0.0439(6) 0.0036(6) 0.0094(5) 0.0001(6)
C3 0.059(6) 0.040(5) 0.087(8) 0.015(5) 0.023(6) 0.000(5)
O4 0.070(5) 0.046(4) 0.183(10) 0.012(5) 0.033(6) -0.015(4)
C5 0.039(4) 0.077(7) 0.054(5) 0.008(6) 0.014(4) 0.004(5)
O6 0.060(4) 0.138(7) 0.052(4) 0.016(5) 0.031(3) 0.009(5)
C7 0.046(6) 0.049(6) 0.091(8) 0.029(6) -0.003(5) 0.004(4)
C8 0.059(6) 0.045(5) 0.075(7) -0.004(5) 0.007(5) 0.015(5)
C9 0.051(6) 0.065(6) 0.053(6) -0.001(5) 0.009(5) 0.002(5)
C10 0.031(4) 0.061(6) 0.049(5) 0.005(4) 0.009(3) 0.004(4)
C11 0.054(6) 0.078(7) 0.055(6) 0.024(5) 0.014(5) 0.007(5)
C12 0.074(8) 0.100(10) 0.061(7) 0.000(7) 0.009(6) -0.011(7)
N13 0.025(3) 0.022(3) 0.024(3) -0.004(2) 0.008(2) 0.001(2)
C14 0.026(4) 0.022(3) 0.033(4) 0.004(3) 0.008(3) -0.002(3)
C15 0.038(4) 0.023(3) 0.030(4) 0.003(3) 0.003(3) -0.007(3)
C16 0.039(4) 0.035(4) 0.042(4) 0.014(3) 0.006(3) -0.009(3)
C17 0.031(4) 0.029(4) 0.065(6) 0.013(4) 0.002(4) 0.001(3)
C18 0.040(4) 0.027(4) 0.056(5) -0.006(4) 0.015(4) 0.005(3)
C19 0.028(4) 0.017(3) 0.042(4) 0.000(3) 0.012(3) 0.003(3)
C20 0.047(5) 0.030(4) 0.035(4) -0.006(3) 0.010(4) 0.009(3)
C21 0.050(5) 0.055(5) 0.043(5) -0.004(4) 0.021(4) 0.003(4)
C22 0.055(5) 0.040(5) 0.048(5) -0.015(4) 0.008(4) 0.011(4)
C23 0.065(6) 0.028(4) 0.026(4) 0.007(3) 0.014(4) 0.004(4)
C24 0.060(6) 0.092(9) 0.063(6) -0.036(6) 0.014(5) -0.032(6)
C25 0.050(6) 0.062(6) 0.053(5) -0.010(5) 0.013(4) 0.001(5)
C26 0.024(3) 0.027(4) 0.027(4) -0.002(3) 0.008(3) -0.002(3)
C27 0.036(4) 0.026(4) 0.035(4) 0.001(3) 0.006(3) -0.005(3)
C28 0.030(3) 0.020(3) 0.026(3) 0.000(3) 0.012(2) 0.005(3)
C29 0.034(4) 0.023(3) 0.023(3) 0.000(3) 0.011(3) 0.003(3)
N30 0.024(3) 0.015(2) 0.026(3) -0.002(2) 0.008(2) -0.001(2)
C31 0.026(3) 0.024(3) 0.027(3) 0.000(3) 0.005(3) 0.006(3)
C32 0.032(4) 0.024(3) 0.040(4) 0.003(3) 0.009(3) 0.005(3)
C33 0.054(5) 0.028(4) 0.035(4) 0.006(3) 0.012(4) -0.002(4)
C34 0.069(6) 0.050(5) 0.044(5) 0.004(4) 0.024(5) -0.002(5)
C35 0.073(7) 0.042(5) 0.044(5) 0.011(4) 0.005(5) 0.003(5)
C36 0.040(4) 0.021(3) 0.055(5) 0.006(3) 0.011(4) -0.001(3)
C37 0.047(5) 0.021(4) 0.064(6) -0.003(4) 0.008(4) -0.006(3)
C38 0.044(5) 0.037(4) 0.033(4) -0.012(3) 0.002(3) 0.000(3)
C39 0.039(4) 0.024(3) 0.030(4) -0.002(3) 0.008(3) 0.004(3)
C40 0.048(5) 0.033(4) 0.029(4) -0.006(3) 0.011(3) -0.006(3)
C41 0.066(6) 0.060(6) 0.033(4) 0.006(4) 0.008(4) -0.005(5)
C42 0.053(6) 0.085(8) 0.047(5) 0.020(5) 0.020(5) -0.004(5)
C43 0.029(4) 0.028(4) 0.044(4) -0.002(3) 0.007(3) 0.008(3)
Ga101 0.0239(3) 0.0200(3) 0.0285(5) 0.0001(4) 0.0064(3) 0.0004(3)

loop_
_atom_type_symbol
_atom_type_scat_dispersion_real
_atom_type_scat_dispersion_imag
_atom_type_scat_Cromer_Mann_a1
_atom_type_scat_Cromer_Mann_b1
_atom_type_scat_Cromer_Mann_a2
_atom_type_scat_Cromer_Mann_b2
_atom_type_scat_Cromer_Mann_a3
_atom_type_scat_Cromer_Mann_b3
_atom_type_scat_Cromer_Mann_a4
_atom_type_scat_Cromer_Mann_b4
_atom_type_scat_Cromer_Mann_c
_atom_type_scat_source
C 0.0033 0.0016 2.3100 20.8439 1.0200 10.2075 1.5886 0.5687 0.8650 51.6512 0.2156 'International Tables Vol C 4.2.6.8 and 6.1.1.4'
H 0.0000 0.0000 0.4930 10.5109 0.3229 26.1257 0.1402 3.1424 0.0408 57.7998 0.0030 'International Tables Vol C 4.2.6.8 and 6.1.1.4'
Mn 0.3368 0.7283 11.2819 5.3409 7.3573 0.3432 3.0193 17.8674 2.2441 83.7543 1.0896 'International Tables Vol C 4.2.6.8 and 6.1.1.4'
Ga 0.2307 1.6083 15.2354 3.0669 6.7006 0.2412 4.3591 10.7805 2.9623 61.4135 1.7189 'International Tables Vol C 4.2.6.8 and 6.1.1.4'
N 0.0061 0.0033 12.2126 0.0057 3.1322 9.8933 2.0125 28.9975 1.1663 0.5826 -11.5290 'International Tables Vol C 4.2.6.8 and 6.1.1.4'
O 0.0106 0.0060 3.0485 13.2771 2.2868 5.7011 1.5463 0.3239 0.8670 32.9089 0.2508 'International Tables Vol C 4.2.6.8 and 6.1.1.4'

loop_
_geom_angle_atom_site_label_1
_geom_angle_atom_site_label_2
_geom_angle_atom_site_label_3
_geom_angle
_geom_angle_publ_flag
Mn2 Ga1 N13 121.28(16) yes
Mn2 Ga1 N30 120.48(16) yes
N13 Ga1 N30 93.50(19) yes
Mn2 Ga1 H11 108.8 no
N13 Ga1 H11 107.3 no
N30 Ga1 H11 103.2 no
Mn2 Ga1 H12 32.3 no
N13 Ga1 H12 104.3 no
N30 Ga1 H12 98.0 no
H11 Ga1 H12 140.4 no
Ga1 Mn2 C3 99.0(4) yes
Ga1 Mn2 C5 77.3(3) yes
C3 Mn2 C5 90.0(5) yes
Ga1 Mn2 C7 99.9(3) yes
C3 Mn2 C7 146.6(5) yes
C5 Mn2 C7 120.9(5) yes
Ga1 Mn2 C8 116.9(3) yes
C3 Mn2 C8 143.2(5) yes
C5 Mn2 C8 90.0(5) yes
C7 Mn2 C8 38.2(4) yes
Ga1 Mn2 C9 154.1(3) yes
C3 Mn2 C9 105.2(5) yes
C5 Mn2 C9 93.3(4) yes
C7 Mn2 C9 64.1(4) yes
C8 Mn2 C9 38.1(4) yes
Ga1 Mn2 C10 154.5(2) yes
C3 Mn2 C10 86.8(5) yes
C5 Mn2 C10 127.8(4) yes
C7 Mn2 C10 64.9(4) yes
C8 Mn2 C10 64.7(4) yes
Ga1 Mn2 C11 117.7(3) yes
C3 Mn2 C11 107.7(5) yes
C5 Mn2 C11 153.5(5) yes
C7 Mn2 C11 38.9(4) yes
C8 Mn2 C11 64.0(4) yes
Ga1 Mn2 H12 34.4 no
C3 Mn2 H12 92.0 no
C5 Mn2 H12 111.0 no
C7 Mn2 H12 88.2 no
C8 Mn2 H12 122.1 no
C9 Mn2 C10 38.8(3) yes
C9 Mn2 C11 63.6(4) yes
C10 Mn2 C11 37.9(3) yes
C9 Mn2 H12 150.3 no
C10 Mn2 H12 121.1 no
C11 Mn2 H12 88.5 no
C3 Mn2 C5 90.0(5) yes
C3 Mn2 C7 146.6(5) yes
C5 Mn2 C7 120.9(5) yes
C3 Mn2 C8 143.2(5) yes
C5 Mn2 C8 90.0(5) yes
C7 Mn2 C8 38.2(4) yes
C3 Mn2 C9 105.2(5) yes
C5 Mn2 C9 93.3(4) yes
C7 Mn2 C9 64.1(4) yes
C8 Mn2 C9 38.1(4) yes
C3 Mn2 C10 86.8(5) yes
C5 Mn2 C10 127.8(4) yes
C7 Mn2 C10 64.9(4) yes
C8 Mn2 C10 64.7(4) yes
C9 Mn2 C10 38.8(3) yes
C3 Mn2 C11 107.7(5) yes
C5 Mn2 C11 153.5(5) yes
C7 Mn2 C11 38.9(4) yes
C8 Mn2 C11 64.0(4) yes
C9 Mn2 C11 63.6(4) yes
C3 Mn2 Ga101 97.3(10) yes
C5 Mn2 Ga101 90.6(4) yes
C7 Mn2 Ga101 94.8(9) yes
C8 Mn2 Ga101 119.5(10) yes
C9 Mn2 Ga101 157.1(10) yes
C10 Mn2 C11 37.9(3) yes
C10 Mn2 Ga101 141.5(4) yes
C11 Mn2 Ga101 106.1(5) yes
Mn2 C3 O4 175.9(10) yes
Mn2 C5 O6 175.7(8) yes
Mn2 C7 C8 69.9(6) yes
Mn2 C7 C11 70.6(6) yes
C8 C7 C11 106.2(9) yes
Mn2 C7 H71 126.3 no
C8 C7 H71 126.7 no
C11 C7 H71 127.0 no
Mn2 C8 C7 71.9(6) yes
Mn2 C8 C9 69.9(6) yes
C7 C8 C9 108.5(10) yes
Mn2 C8 H81 123.6 no
C7 C8 H81 125.8 no
C9 C8 H81 125.7 no
Mn2 C9 C8 72.0(6) yes
Mn2 C9 C10 72.3(5) yes
C8 C9 C10 110.1(9) yes
Mn2 C9 H91 124.9 no
C8 C9 H91 124.8 no
C10 C9 H91 125.1 no
Mn2 C10 C9 68.9(5) yes
Mn2 C10 C11 71.4(5) yes
C9 C10 C11 106.0(9) yes
Mn2 C10 C12 127.4(8) yes
C9 C10 C12 126.8(9) yes
C11 C10 C12 127.1(10) yes
Mn2 C11 C7 70.5(6) yes
Mn2 C11 C10 70.7(5) yes
C7 C11 C10 109.2(10) yes
Mn2 C11 H111 124.9 no
C7 C11 H111 125.9 no
C10 C11 H111 124.9 no
C10 C12 H121 108.6 no
C10 C12 H122 108.8 no
H121 C12 H122 109.4 no
C10 C12 H123 109.8 no
H121 C12 H123 109.9 no
H122 C12 H123 110.2 no
Ga1 N13 C14 121.6(4) yes
Ga1 N13 C26 118.5(5) yes
C14 N13 C26 119.5(6) yes
C14 N13 C26 119.5(6) yes
C14 N13 Ga101 114.4(10) yes
C26 N13 Ga101 125.1(11) yes
N13 C14 C15 118.4(6) yes
N13 C14 C19 120.3(6) yes
C15 C14 C19 121.3(6) yes
C14 C15 C16 117.7(7) yes
C14 C15 C23 121.7(6) yes
C16 C15 C23 120.5(7) yes
C15 C16 C17 122.0(8) yes
C15 C16 H161 118.8 no
C17 C16 H161 119.2 no
C16 C17 C18 119.7(7) yes
C16 C17 H171 120.5 no
C18 C17 H171 119.8 no
C17 C18 C19 121.5(7) yes
C17 C18 H181 119.4 no
C19 C18 H181 119.1 no
C14 C19 C18 117.8(7) yes
C14 C19 C20 122.9(6) yes
C18 C19 C20 119.3(7) yes
C19 C20 C21 111.0(7) yes
C19 C20 C22 111.6(7) yes
C21 C20 C22 110.0(7) yes
C19 C20 H201 108.5 no
C21 C20 H201 108.1 no
C22 C20 H201 107.4 no
C20 C21 H211 109.7 no
C20 C21 H212 109.7 no
H211 C21 H212 110.6 no
C20 C21 H213 109.2 no
H211 C21 H213 109.0 no
H212 C21 H213 108.7 no
C20 C22 H221 110.1 no
C20 C22 H222 109.4 no
H221 C22 H222 109.5 no
C20 C22 H223 109.2 no
H221 C22 H223 109.1 no
H222 C22 H223 109.5 no
C15 C23 C24 112.7(8) yes
C15 C23 C25 111.2(7) yes
C24 C23 C25 108.6(7) yes
C15 C23 H231 108.4 no
C24 C23 H231 108.6 no
C25 C23 H231 107.2 no
C23 C24 H241 109.8 no
C23 C24 H242 110.1 no
H241 C24 H242 109.2 no
C23 C24 H243 110.0 no
H241 C24 H243 109.0 no
H242 C24 H243 108.7 no
C23 C25 H251 108.4 no
C23 C25 H252 109.2 no
H251 C25 H252 109.9 no
C23 C25 H253 108.7 no
H251 C25 H253 110.2 no
H252 C25 H253 110.3 no
N13 C26 C27 118.5(6) yes
N13 C26 C28 123.7(6) yes
C27 C26 C28 117.8(6) yes
C26 C27 H271 108.8 no
C26 C27 H272 109.6 no
H271 C27 H272 110.0 no
C26 C27 H273 109.2 no
H271 C27 H273 109.7 no
H272 C27 H273 109.5 no
C26 C28 C29 127.3(6) yes
C26 C28 H281 116.5 no
C29 C28 H281 116.3 no
C28 C29 N30 123.2(6) yes
C28 C29 C43 116.2(6) yes
N30 C29 C43 120.5(6) yes
Ga1 N30 C29 119.8(4) yes
Ga1 N30 C31 119.6(4) yes
C29 N30 C31 119.7(6) yes
C29 N30 C31 119.7(6) yes
C29 N30 Ga101 126.9(11) yes
C31 N30 Ga101 112.7(11) yes
N30 C31 C32 120.1(6) yes
N30 C31 C39 118.7(6) yes
C32 C31 C39 120.8(7) yes
C31 C32 C33 122.9(7) yes
C31 C32 C36 118.9(7) yes
C33 C32 C36 118.2(7) yes
C32 C33 C34 110.8(7) yes
C32 C33 C35 111.9(7) yes
C34 C33 C35 110.5(7) yes
C32 C33 H331 108.2 no
C34 C33 H331 108.1 no
C35 C33 H331 107.2 no
C33 C34 H341 109.2 no
C33 C34 H342 110.0 no
H341 C34 H342 109.9 no
C33 C34 H343 109.7 no
H341 C34 H343 109.0 no
H342 C34 H343 109.1 no
C33 C35 H351 109.4 no
C33 C35 H352 109.5 no
H351 C35 H352 109.5 no
C33 C35 H353 109.9 no
H351 C35 H353 109.1 no
H352 C35 H353 109.5 no
C32 C36 C37 120.2(8) yes
C32 C36 H361 120.0 no
C37 C36 H361 119.8 no
C36 C37 C38 120.9(7) yes
C36 C37 H371 119.3 no
C38 C37 H371 119.8 no
C37 C38 C39 121.6(7) yes
C37 C38 H381 119.2 no
C39 C38 H381 119.2 no
C31 C39 C38 117.5(7) yes
C31 C39 C40 121.1(6) yes
C38 C39 C40 121.4(7) yes
C39 C40 C41 112.8(7) yes
C39 C40 C42 110.5(7) yes
C41 C40 C42 110.2(7) yes
C39 C40 H401 107.3 no
C41 C40 H401 108.0 no
C42 C40 H401 107.8 no
C40 C41 H411 109.0 no
C40 C41 H412 109.2 no
H411 C41 H412 109.7 no
C40 C41 H413 109.7 no
H411 C41 H413 109.8 no
H412 C41 H413 109.4 no
C40 C42 H421 110.2 no
C40 C42 H422 110.1 no
H421 C42 H422 108.7 no
C40 C42 H423 110.2 no
H421 C42 H423 109.0 no
H422 C42 H423 108.6 no
C29 C43 H431 109.3 no
C29 C43 H432 109.2 no
H431 C43 H432 109.2 no
C29 C43 H433 109.0 no
H431 C43 H433 109.9 no
H432 C43 H433 110.3 no
N13 Ga101 N30 92.1(13) yes
N13 Ga101 Mn2 132.8(18) yes
N30 Ga101 Mn2 135.1(18) yes
Ga1 H12 Mn2 113.3 no

loop_
_geom_bond_atom_site_label_1
_geom_bond_atom_site_label_2
_geom_bond_distance
_geom_bond_publ_flag
Ga1 Mn2 2.6427(13) yes
Ga1 N13 1.969(6) yes
Ga1 N30 1.984(5) yes
Ga1 H11 1.566 no
Ga1 H12 1.626 no
Mn2 C3 1.763(10) yes
Mn2 C5 1.760(9) yes
Mn2 C7 2.149(10) yes
Mn2 C8 2.123(10) yes
Mn2 C9 2.097(10) yes
Mn2 C10 2.142(8) yes
Mn2 C11 2.151(10) yes
Mn2 H12 1.538 no
Mn2 C3 1.763(10) yes
Mn2 C5 1.760(9) yes
Mn2 C7 2.149(10) yes
Mn2 C8 2.123(10) yes
Mn2 C9 2.097(10) yes
Mn2 C10 2.142(8) yes
Mn2 C11 2.151(10) yes
Mn2 Ga101 2.38(3) yes
C3 O4 1.147(12) yes
C5 O6 1.167(10) yes
C7 C8 1.398(15) yes
C7 C11 1.433(16) yes
C7 H71 0.983 no
C8 C9 1.376(14) yes
C8 H81 0.980 no
C9 C10 1.408(13) yes
C9 H91 0.985 no
C10 C11 1.393(13) yes
C10 C12 1.473(14) yes
C11 H111 0.978 no
C12 H121 0.965 no
C12 H122 0.965 no
C12 H123 0.966 no
N13 C14 1.441(8) yes
N13 C26 1.346(9) yes
N13 C14 1.441(8) yes
N13 C26 1.346(9) yes
N13 Ga101 2.02(4) yes
C14 C15 1.427(10) yes
C14 C19 1.400(10) yes
C15 C16 1.374(10) yes
C15 C23 1.527(10) yes
C16 C17 1.381(12) yes
C16 H161 0.925 no
C17 C18 1.377(12) yes
C17 H171 0.926 no
C18 C19 1.398(10) yes
C18 H181 0.927 no
C19 C20 1.510(10) yes
C20 C21 1.525(11) yes
C20 C22 1.530(11) yes
C20 H201 0.980 no
C21 H211 0.955 no
C21 H212 0.955 no
C21 H213 0.955 no
C22 H221 0.960 no
C22 H222 0.955 no
C22 H223 0.951 no
C23 C24 1.498(12) yes
C23 C25 1.546(12) yes
C23 H231 0.971 no
C24 H241 0.959 no
C24 H242 0.955 no
C24 H243 0.958 no
C25 H251 0.961 no
C25 H252 0.958 no
C25 H253 0.957 no
C26 C27 1.519(9) yes
C26 C28 1.391(10) yes
C27 H271 0.949 no
C27 H272 0.958 no
C27 H273 0.954 no
C28 C29 1.417(10) yes
C28 H281 0.926 no
C29 N30 1.321(9) yes
C29 C43 1.508(9) yes
N30 C31 1.447(8) yes
N30 C31 1.447(8) yes
N30 Ga101 1.98(4) yes
C31 C32 1.399(10) yes
C31 C39 1.418(10) yes
C32 C33 1.523(11) yes
C32 C36 1.395(10) yes
C33 C34 1.529(12) yes
C33 C35 1.531(11) yes
C33 H331 0.975 no
C34 H341 0.959 no
C34 H342 0.958 no
C34 H343 0.960 no
C35 H351 0.955 no
C35 H352 0.953 no
C35 H353 0.959 no
C36 C37 1.367(12) yes
C36 H361 0.927 no
C37 C38 1.375(12) yes
C37 H371 0.923 no
C38 C39 1.382(10) yes
C38 H381 0.927 no
C39 C40 1.518(10) yes
C40 C41 1.530(11) yes
C40 C42 1.523(12) yes
C40 H401 0.972 no
C41 H411 0.959 no
C41 H412 0.957 no
C41 H413 0.954 no
C42 H421 0.958 no
C42 H422 0.959 no
C42 H423 0.958 no
C43 H431 0.952 no
C43 H432 0.951 no
C43 H433 0.949 no

loop_
_geom_hbond_atom_site_label_D
_geom_hbond_atom_site_label_H
_geom_hbond_atom_site_label_A
_geom_hbond_site_symmetry_A
_geom_hbond_angle_DHA
_geom_hbond_distance_DH
_geom_hbond_distance_HA
_geom_hbond_distance_DA
_geom_hbond_publ_flag
C36 H361 O4 2_666 151.0(3) 0.927 2.498 3.339(13) yes
